data_1507294
loop_
_publ_author_name
'Hong, Bor-Cherng'
'Gupta, Arun Kumar'
'Wu, Ming-Fun'
'Liao, Ju-Hsiou'
'Lee, Gene-Hsiang'

_publ_section_title
;
 Hetero [6+3] cycloaddition of fulvenes with N-alkylidene glycine esters:
 a facile synthesis of the delavayine and incarvillateine framework.
;
_journal_issue 10
_journal_name_full 'Organic letters'
_journal_page_first 1689
_journal_page_last 1692
_journal_paper_doi 10.1021/ol034329b
_journal_volume 5
_journal_year 2003
_chemical_formula_sum 'C22 H27 N O2'
_chemical_formula_weight 337.45
_chemical_name_systematic
; 
 ? 
;
_space_group_IT_number 14
_symmetry_cell_setting monoclinic
_symmetry_space_group_name_Hall '-P 2ybc'
_symmetry_space_group_name_H-M 'P 1 21/c 1'
_atom_sites_solution_hydrogens geom
_atom_sites_solution_primary direct
_atom_sites_solution_secondary difmap
_audit_creation_method SHELXL-97
_cell_angle_alpha 90.00
_cell_angle_beta 99.0300(6)
_cell_angle_gamma 90.00
_cell_formula_units_Z 4
_cell_length_a 8.2285(1)
_cell_length_b 23.0207(4)
_cell_length_c 10.2019(2)
_cell_measurement_reflns_used all
_cell_measurement_temperature 295(2)
_cell_measurement_theta_max 27.50
_cell_measurement_theta_min 1.77
_cell_volume 1908.55(6)
_computing_cell_refinement DENZO-SMN
_computing_data_collection 'NONIUS COLLECT'
_computing_data_reduction DENZO-SMN
_computing_molecular_graphics SHELXTL
_computing_publication_material SHELXTL
_computing_structure_refinement 'SHELXL-97 (Sheldrick, 1997)'
_computing_structure_solution 'SHELXS-97 (Sheldrick, 1990)'
_diffrn_ambient_temperature 295(2)
_diffrn_measured_fraction_theta_full 0.997
_diffrn_measured_fraction_theta_max 0.997
_diffrn_measurement_device_type 'NONIUS KappaCCD'
_diffrn_measurement_method '\w scans'
_diffrn_radiation_monochromator graphite
_diffrn_radiation_source 'fine-focus sealed tube'
_diffrn_radiation_type MoK\a
_diffrn_radiation_wavelength 0.71073
_diffrn_reflns_av_R_equivalents 0.0585
_diffrn_reflns_av_sigmaI/netI 0.0655
_diffrn_reflns_limit_h_max 10
_diffrn_reflns_limit_h_min -10
_diffrn_reflns_limit_k_max 29
_diffrn_reflns_limit_k_min -28
_diffrn_reflns_limit_l_max 13
_diffrn_reflns_limit_l_min -13
_diffrn_reflns_number 13582
_diffrn_reflns_theta_full 27.50
_diffrn_reflns_theta_max 27.50
_diffrn_reflns_theta_min 1.77
_exptl_absorpt_coefficient_mu 0.074
_exptl_absorpt_correction_T_max 0.990
_exptl_absorpt_correction_T_min 0.917
_exptl_absorpt_correction_type multi-scan
_exptl_crystal_colour colorless
_exptl_crystal_density_diffrn 1.174
_exptl_crystal_density_method 'not measured'
_exptl_crystal_description plate
_exptl_crystal_F_000 728
_exptl_crystal_size_max 0.50
_exptl_crystal_size_mid 0.30
_exptl_crystal_size_min 0.10
_refine_diff_density_max 0.445
_refine_diff_density_min -0.430
_refine_diff_density_rms 0.106
_refine_ls_extinction_coef 0.083(10)
_refine_ls_extinction_expression Fc^*^=kFc[1+0.001xFc^2^\l^3^/sin(2\q)]^-1/4^
_refine_ls_extinction_method SHELXL
_refine_ls_goodness_of_fit_ref 1.020
_refine_ls_hydrogen_treatment mixed
_refine_ls_matrix_type full
_refine_ls_number_parameters 227
_refine_ls_number_reflns 4381
_refine_ls_number_restraints 0
_refine_ls_restrained_S_all 1.020
_refine_ls_R_factor_all 0.1402
_refine_ls_R_factor_gt 0.0669
_refine_ls_shift/su_max 0.005
_refine_ls_shift/su_mean 0.001
_refine_ls_structure_factor_coef Fsqd
_refine_ls_weighting_details 'calc w=1/[\s^2^(Fo^2^)+(0.1277P)^2^+0.1161P] where P=(Fo^2^+2Fc^2^)/3'
_refine_ls_weighting_scheme calc
_refine_ls_wR_factor_gt 0.1773
_refine_ls_wR_factor_ref 0.2264
_reflns_number_gt 2341
_reflns_number_total 4381
_reflns_threshold_expression >2sigma(I)
_cod_data_source_file ol034329bsi20030225_015751.cif
_cod_data_source_block ic9425
_cod_depositor_comments
;
The following automatic conversions were performed:

'_symmetry_cell_setting' value 'Monoclinic' changed to 'monoclinic'
according to /home/saulius/struct/CIF-dictionaries/cif_core.dic
dictionary named 'cif_core.dic' version 2.4.1 from 2010-06-29.

Automatic conversion script
Id: cif_fix_values 1715 2011-07-08 13:25:40Z adriana 
;
_cod_original_sg_symbol_H-M P2(1)/c
_cod_database_code 1507294

loop_
_symmetry_equiv_pos_as_xyz
'x, y, z'
'-x, y+1/2, -z+1/2'
'-x, -y, -z'
'x, -y-1/2, z-1/2'

loop_
_atom_site_label
_atom_site_type_symbol
_atom_site_fract_x
_atom_site_fract_y
_atom_site_fract_z
_atom_site_U_iso_or_equiv
_atom_site_adp_type
_atom_site_occupancy
_atom_site_symmetry_multiplicity
_atom_site_calc_flag
_atom_site_refinement_flags
O1 O 0.9778(2) 0.18580(8) 0.6213(2) 0.0882(7) Uani 1 1 d .
O2 O 0.83865(19) 0.26736(7) 0.5751(2) 0.0841(7) Uani 1 1 d .
N1 N 0.7700(2) 0.13346(8) 0.42186(19) 0.0576(6) Uani 1 1 d .
H1A H 0.8736 0.1267 0.4266 0.069 Uiso 1 1 calc R
C1 C 0.3566(3) 0.05696(10) 0.3338(2) 0.0593(6) Uani 1 1 d .
H1B H 0.3483 0.0262 0.2741 0.071 Uiso 1 1 calc R
C2 C 0.5110(2) 0.07661(9) 0.4191(2) 0.0496(6) Uani 1 1 d .
H2A H 0.5552 0.0454 0.4798 0.060 Uiso 1 1 calc R
C3 C 0.6458(2) 0.09871(9) 0.3396(2) 0.0513(6) Uani 1 1 d .
H3A H 0.5917 0.1237 0.2680 0.062 Uiso 1 1 calc R
C4 C 0.7075(2) 0.18038(9) 0.4956(2) 0.0527(6) Uani 1 1 d .
H4A H 0.6506 0.2081 0.4313 0.063 Uiso 1 1 calc R
C5 C 0.5825(2) 0.16001(9) 0.5884(2) 0.0492(6) Uani 1 1 d .
C6 C 0.4549(2) 0.12618(9) 0.4958(2) 0.0478(5) Uani 1 1 d .
C7 C 0.2935(2) 0.13395(11) 0.4556(2) 0.0601(7) Uani 1 1 d .
H7A H 0.2297 0.1628 0.4861 0.072 Uiso 1 1 calc R
C8 C 0.2334(3) 0.09037(11) 0.3570(2) 0.0648(7) Uani 1 1 d .
H8A H 0.1247 0.0865 0.3163 0.078 Uiso 1 1 calc R
C9 C 0.5089(3) 0.21265(10) 0.6509(3) 0.0615(6) Uani 1 1 d .
H9A H 0.5980 0.2372 0.6925 0.074 Uiso 1 1 calc R
H9B H 0.4439 0.2351 0.5810 0.074 Uiso 1 1 calc R
C10 C 0.4005(3) 0.19646(12) 0.7544(3) 0.0724(7) Uani 1 1 d .
H10A H 0.3704 0.2315 0.7975 0.087 Uiso 1 1 calc R
H10B H 0.3001 0.1785 0.7101 0.087 Uiso 1 1 calc R
C11 C 0.4869(3) 0.15492(13) 0.8591(3) 0.0771(8) Uani 1 1 d .
H11A H 0.5774 0.1749 0.9132 0.093 Uiso 1 1 calc R
H11B H 0.4102 0.1424 0.9166 0.093 Uiso 1 1 calc R
C12 C 0.5522(3) 0.10221(11) 0.7944(2) 0.0668(7) Uani 1 1 d .
H12A H 0.6102 0.0770 0.8624 0.080 Uiso 1 1 calc R
H12B H 0.4609 0.0805 0.7460 0.080 Uiso 1 1 calc R
C13 C 0.6677(3) 0.12066(10) 0.7002(2) 0.0564(6) Uani 1 1 d .
H13A H 0.7097 0.0864 0.6616 0.068 Uiso 1 1 calc R
H13B H 0.7605 0.1412 0.7497 0.068 Uiso 1 1 calc R
C14 C 0.8568(3) 0.21038(10) 0.5707(2) 0.0594(6) Uani 1 1 d .
C15 C 0.9774(3) 0.30057(13) 0.6434(4) 0.0998(11) Uani 1 1 d .
H15A H 1.0361 0.2776 0.7153 0.120 Uiso 1 1 calc R
H15B H 0.9375 0.3355 0.6811 0.120 Uiso 1 1 calc R
C16 C 1.0892(5) 0.31645(18) 0.5510(4) 0.1322(15) Uani 1 1 d .
H16A H 1.1805 0.3379 0.5974 0.198 Uiso 1 1 calc R
H16B H 1.0316 0.3400 0.4810 0.198 Uiso 1 1 calc R
H16C H 1.1288 0.2819 0.5139 0.198 Uiso 1 1 calc R
C17 C 0.7287(3) 0.04998(10) 0.2767(2) 0.0543(6) Uani 1 1 d .
C18 C 0.7275(5) 0.04727(16) 0.1431(3) 0.1045(12) Uani 1 1 d .
H18A H 0.6730 0.0760 0.0889 0.125 Uiso 1 1 calc R
C19 C 0.8051(6) 0.0030(2) 0.0866(4) 0.1456(18) Uani 1 1 d .
H19A H 0.8023 0.0020 -0.0049 0.175 Uiso 1 1 calc R
C20 C 0.8861(5) -0.03941(17) 0.1640(4) 0.1085(12) Uani 1 1 d .
H20A H 0.9388 -0.0692 0.1258 0.130 Uiso 1 1 calc R
C21 C 0.8890(3) -0.03779(12) 0.2957(4) 0.0796(8) Uani 1 1 d .
H21A H 0.9440 -0.0667 0.3489 0.096 Uiso 1 1 calc R
C22 C 0.8114(3) 0.00623(10) 0.3531(3) 0.0646(7) Uani 1 1 d .
H22A H 0.8145 0.0066 0.4446 0.078 Uiso 1 1 calc R

loop_
_atom_site_aniso_label
_atom_site_aniso_U_11
_atom_site_aniso_U_22
_atom_site_aniso_U_33
_atom_site_aniso_U_23
_atom_site_aniso_U_13
_atom_site_aniso_U_12
O1 0.0481(10) 0.0723(12) 0.1389(18) -0.0057(11) -0.0025(10) -0.0003(9)
O2 0.0579(10) 0.0530(11) 0.1391(18) -0.0182(11) 0.0085(10) -0.0054(8)
N1 0.0447(10) 0.0572(12) 0.0746(13) -0.0085(9) 0.0210(9) -0.0028(8)
C1 0.0585(14) 0.0614(14) 0.0562(14) -0.0037(11) 0.0031(11) -0.0098(11)
C2 0.0449(11) 0.0518(12) 0.0515(12) 0.0034(10) 0.0054(9) -0.0010(9)
C3 0.0538(12) 0.0495(12) 0.0511(12) 0.0054(10) 0.0097(9) 0.0017(10)
C4 0.0423(11) 0.0484(12) 0.0683(14) -0.0005(11) 0.0113(10) 0.0015(9)
C5 0.0389(10) 0.0506(12) 0.0574(13) -0.0026(10) 0.0059(9) 0.0015(9)
C6 0.0445(11) 0.0495(12) 0.0497(12) 0.0045(10) 0.0087(9) 0.0013(9)
C7 0.0408(12) 0.0717(16) 0.0673(15) 0.0006(12) 0.0067(10) 0.0057(10)
C8 0.0478(13) 0.0786(17) 0.0639(14) 0.0036(13) -0.0037(10) -0.0085(12)
C9 0.0483(12) 0.0577(14) 0.0794(16) -0.0109(12) 0.0131(11) 0.0043(10)
C10 0.0570(14) 0.0835(18) 0.0790(17) -0.0233(15) 0.0182(12) 0.0025(12)
C11 0.0724(16) 0.100(2) 0.0616(15) -0.0187(15) 0.0181(13) -0.0059(15)
C12 0.0691(15) 0.0770(17) 0.0533(13) -0.0003(12) 0.0067(11) -0.0020(12)
C13 0.0505(12) 0.0602(13) 0.0563(13) -0.0068(11) 0.0018(10) 0.0028(11)
C14 0.0442(12) 0.0524(14) 0.0834(17) -0.0058(12) 0.0162(11) 0.0003(10)
C15 0.0706(17) 0.0716(18) 0.158(3) -0.039(2) 0.0204(19) -0.0222(14)
C16 0.121(3) 0.125(3) 0.150(4) 0.004(3) 0.023(3) -0.062(2)
C17 0.0541(12) 0.0577(13) 0.0521(13) -0.0014(11) 0.0114(10) -0.0007(10)
C18 0.144(3) 0.111(2) 0.0608(18) 0.0002(17) 0.0244(18) 0.048(2)
C19 0.204(5) 0.170(4) 0.067(2) -0.018(3) 0.033(3) 0.078(4)
C20 0.118(3) 0.102(3) 0.111(3) -0.032(2) 0.033(2) 0.030(2)
C21 0.0608(15) 0.0657(17) 0.111(2) -0.0090(17) 0.0107(14) 0.0092(13)
C22 0.0616(14) 0.0633(15) 0.0696(15) -0.0015(13) 0.0122(11) 0.0075(12)

loop_
_atom_type_symbol
_atom_type_description
_atom_type_scat_dispersion_real
_atom_type_scat_dispersion_imag
_atom_type_scat_source
C C 0.0033 0.0016 'International Tables Vol C Tables 4.2.6.8 and 6.1.1.4'
H H 0.0000 0.0000 'International Tables Vol C Tables 4.2.6.8 and 6.1.1.4'
N N 0.0061 0.0033 'International Tables Vol C Tables 4.2.6.8 and 6.1.1.4'
O O 0.0106 0.0060 'International Tables Vol C Tables 4.2.6.8 and 6.1.1.4'

loop_
_geom_angle_atom_site_label_1
_geom_angle_atom_site_label_2
_geom_angle_atom_site_label_3
_geom_angle
C14 O2 C15 116.9(2)
C4 N1 C3 115.64(16)
C8 C1 C2 109.0(2)
C1 C2 C6 103.40(17)
C1 C2 C3 113.92(17)
C6 C2 C3 109.01(17)
N1 C3 C17 109.28(16)
N1 C3 C2 111.82(16)
C17 C3 C2 112.64(17)
N1 C4 C14 106.06(16)
N1 C4 C5 114.01(17)
C14 C4 C5 112.83(18)
C6 C5 C9 112.67(16)
C6 C5 C13 110.56(17)
C9 C5 C13 108.67(18)
C6 C5 C4 103.45(17)
C9 C5 C4 110.58(18)
C13 C5 C4 110.88(16)
C7 C6 C2 108.32(18)
C7 C6 C5 132.8(2)
C2 C6 C5 118.59(17)
C6 C7 C8 109.5(2)
C1 C8 C7 109.81(19)
C10 C9 C5 113.8(2)
C11 C10 C9 112.20(19)
C12 C11 C10 110.8(2)
C13 C12 C11 110.6(2)
C12 C13 C5 112.18(18)
O1 C14 O2 123.3(2)
O1 C14 C4 124.2(2)
O2 C14 C4 112.59(19)
O2 C15 C16 110.3(3)
C18 C17 C22 117.1(2)
C18 C17 C3 121.8(2)
C22 C17 C3 121.2(2)
C17 C18 C19 121.4(3)
C20 C19 C18 120.3(3)
C21 C20 C19 119.4(3)
C20 C21 C22 120.7(3)
C21 C22 C17 121.1(3)

loop_
_geom_bond_atom_site_label_1
_geom_bond_atom_site_label_2
_geom_bond_distance
O1 C14 1.190(3)
O2 C14 1.322(3)
O2 C15 1.457(3)
N1 C4 1.456(3)
N1 C3 1.456(3)
C1 C8 1.323(3)
C1 C2 1.493(3)
C2 C6 1.496(3)
C2 C3 1.559(3)
C3 C17 1.508(3)
C4 C14 1.509(3)
C4 C5 1.575(3)
C5 C6 1.513(3)
C5 C9 1.537(3)
C5 C13 1.537(3)
C6 C7 1.339(3)
C7 C8 1.451(3)
C9 C10 1.531(3)
C10 C11 1.524(4)
C11 C12 1.519(4)
C12 C13 1.514(3)
C15 C16 1.463(5)
C17 C18 1.364(4)
C17 C22 1.384(3)
C18 C19 1.377(5)
C19 C20 1.362(5)
C20 C21 1.341(5)
C21 C22 1.376(4)
